data_9016572
loop_
_publ_author_name
'Zhang, J. S.'
'Dera, P.'
'Bass, J. D.'

_publ_section_title
;
 A new high-pressure phase transition in natural Fe-bearing orthoenstatite
 Note: P = 12.66 GPa
;
_journal_name_full 'American Mineralogist'
_journal_page_first 1070
_journal_page_last 1074
_journal_paper_doi 10.2138/am.2012.4072
_journal_volume 97
_journal_year 2012
_chemical_compound_source 'San Carlos, Arizona, USA'
_chemical_formula_sum 'Fe0.087 Mg0.913 O3 Si'
_chemical_name_mineral Enstatite
_space_group_IT_number 61
_symmetry_space_group_name_Hall '-P 2ac 2ab'
_symmetry_space_group_name_H-M 'P b c a'
_cell_angle_alpha 90
_cell_angle_beta 90
_cell_angle_gamma 90
_cell_length_a 17.868
_cell_length_b 8.491
_cell_length_c 5.0565
_cell_formula_units_Z 16
_cell_volume 767.158
_database_code_amcsd 0019068
_exptl_crystal_density_diffrn 3.572
_cod_original_formula_sum '(Mg.913 Fe.087) Si O3'
_cod_database_code 9016572

loop_
_space_group_symop_operation_xyz
x,y,z
x,1/2-y,1/2+z
-x,1/2+y,1/2-z
1/2-x,1/2+y,z
1/2+x,1/2-y,-z
1/2+x,y,1/2-z
1/2-x,-y,1/2+z
-x,-y,-z

loop_
_atom_site_label
_atom_site_fract_x
_atom_site_fract_y
_atom_site_fract_z
_atom_site_occupancy
_atom_site_U_iso_or_equiv
Mg1 0.37620 0.65850 0.85370 0.97300 0.00700
Mg2 0.37800 0.47900 0.34820 0.85300 0.00900
Fe1 0.37620 0.65850 0.85370 0.02700 0.00700
Fe2 0.37800 0.47900 0.34820 0.14700 0.00900
SiA 0.27060 0.34460 0.03310 1.00000 0.00600
SiB 0.47260 0.33820 0.80520 1.00000 0.00600
O1a 0.18180 0.34040 0.02010 1.00000 0.00700
O2a 0.30860 0.51200 0.02870 1.00000 0.00800
O3a 0.30450 0.22470 -0.18680 1.00000 0.01000
O1b 0.56300 0.33830 0.81140 1.00000 0.00800
O2b 0.43330 0.48860 0.68260 1.00000 0.01000
O3b 0.44440 0.18900 0.61690 1.00000 0.00900

loop_
_cod_related_entry_id
_cod_related_entry_database
_cod_related_entry_code
1 AMCSD 0019068
